data_2222817
loop_
_publ_author_name
'Pourayoubi, Mehrdad'
'Ghadimi, Saied'
'Ebrahimi Valmoozi, Ali Asghar'
'Banan, Ali Reza'

_publ_section_title
;
 <i>p</i>-Tolyl bis(<i>p</i>-tolylamido)phosphate
;
_journal_coeditor_code NG2606
_journal_issue 8
_journal_name_full 'Acta Crystallographica Section E'
_journal_page_first o1973
_journal_paper_doi 10.1107/S1600536809028281
_journal_volume 65
_journal_year 2009
_chemical_formula_iupac 'C21 H23 N2 O2 P'
_chemical_formula_moiety 'C21 H23 N2 O2 P'
_chemical_formula_sum 'C21 H23 N2 O2 P'
_chemical_formula_weight 366.38
_chemical_name_systematic
;
<i>p</i>-Tolyl bis(<i>p</i>-tolylamido)phosphate
;
_space_group_IT_number 14
_symmetry_cell_setting monoclinic
_symmetry_space_group_name_Hall '-P 2ybc'
_symmetry_space_group_name_H-M 'P 1 21/c 1'
_atom_sites_solution_hydrogens geom
_atom_sites_solution_primary direct
_atom_sites_solution_secondary difmap
_audit_creation_method SHELXL-97
_cell_angle_alpha 90.00
_cell_angle_beta 104.6760(10)
_cell_angle_gamma 90.00
_cell_formula_units_Z 4
_cell_length_a 14.0977(6)
_cell_length_b 14.7657(6)
_cell_length_c 9.5155(4)
_cell_measurement_reflns_used 552
_cell_measurement_temperature 100(2)
_cell_measurement_theta_max 30
_cell_measurement_theta_min 3
_cell_volume 1916.14(14)
_computing_cell_refinement 'SAINT (Bruker, 2005)'
_computing_data_collection 'APEX2 (Bruker, 2005)'
_computing_data_reduction 'SAINT (Bruker, 2005)'
_computing_molecular_graphics 'SHELXTL (Sheldrick, 2008)'
_computing_publication_material 'SHELXTL (Sheldrick, 2008)'
_computing_structure_refinement 'SHELXL97 (Sheldrick, 2008)'
_computing_structure_solution 'SHELXS97 (Sheldrick, 2008)'
_diffrn_ambient_temperature 100(2)
_diffrn_measured_fraction_theta_full 0.994
_diffrn_measured_fraction_theta_max 0.994
_diffrn_measurement_device_type 'Bruker APEXII CCD area-detector'
_diffrn_measurement_method \w
_diffrn_radiation_monochromator graphite
_diffrn_radiation_source 'fine-focus sealed tube'
_diffrn_radiation_type MoK\a
_diffrn_radiation_wavelength 0.71073
_diffrn_reflns_av_R_equivalents 0.0332
_diffrn_reflns_av_sigmaI/netI 0.0343
_diffrn_reflns_limit_h_max 19
_diffrn_reflns_limit_h_min -19
_diffrn_reflns_limit_k_max 16
_diffrn_reflns_limit_k_min -20
_diffrn_reflns_limit_l_max 13
_diffrn_reflns_limit_l_min -13
_diffrn_reflns_number 18737
_diffrn_reflns_theta_full 30.00
_diffrn_reflns_theta_max 30.00
_diffrn_reflns_theta_min 1.49
_exptl_absorpt_coefficient_mu 0.161
_exptl_absorpt_correction_T_max 0.969
_exptl_absorpt_correction_T_min 0.939
_exptl_absorpt_correction_type multi-scan
_exptl_absorpt_process_details '(SADABS; Sheldrick, 1996)'
_exptl_crystal_colour colorless
_exptl_crystal_density_diffrn 1.270
_exptl_crystal_density_meas 0
_exptl_crystal_density_method 'not measured'
_exptl_crystal_description needle
_exptl_crystal_F_000 776
_exptl_crystal_size_max 0.40
_exptl_crystal_size_mid 0.26
_exptl_crystal_size_min 0.20
_refine_diff_density_max 0.624
_refine_diff_density_min -0.498
_refine_ls_extinction_method none
_refine_ls_goodness_of_fit_ref 1.021
_refine_ls_hydrogen_treatment mixed
_refine_ls_matrix_type full
_refine_ls_number_parameters 243
_refine_ls_number_reflns 5555
_refine_ls_number_restraints 2
_refine_ls_restrained_S_all 1.020
_refine_ls_R_factor_all 0.0569
_refine_ls_R_factor_gt 0.0441
_refine_ls_shift/su_max 0.000
_refine_ls_shift/su_mean 0.000
_refine_ls_structure_factor_coef Fsqd
_refine_ls_weighting_details 'calc w=1/[\s^2^(Fo^2^)+(0.0306P)^2^+1.982P] where P=(Fo^2^+2Fc^2^)/3'
_refine_ls_weighting_scheme calc
_refine_ls_wR_factor_gt 0.0998
_refine_ls_wR_factor_ref 0.1068
_reflns_number_gt 4484
_reflns_number_total 5555
_reflns_threshold_expression I>2\s(I)
_cod_data_source_file ng2606.cif
_cod_data_source_block I
_cod_depositor_comments
;
The following automatic conversions were performed:
'_symmetry_cell_setting' value 'Monoclinic' changed to 'monoclinic'
according to '/home/saulius/struct/CIF-dictionaries/cif_core.dic'
dictionary named 'cif_core.dic' version 2.4.1 from 2010-06-29.

Automatic conversion script
Id: cif_fix_enum 1527 2010-12-29 10:47:43Z saulius 

The following automatic conversions were performed:

'_symmetry_cell_setting' value 'Monoclinic' changed to 'monoclinic'
according to /home/saulius/struct/CIF-dictionaries/cif_core.dic
dictionary named 'cif_core.dic' version 2.4.1 from 2010-06-29.

Automatic conversion script
Id: cif_fix_values 1715 2011-07-08 13:25:40Z adriana 
;
_cod_original_sg_symbol_H-M 'P 21/c'
_cod_database_code 2222817
_cod_database_fobs_code 2222817

loop_
_symmetry_equiv_pos_as_xyz
'x, y, z'
'-x, y+1/2, -z+1/2'
'-x, -y, -z'
'x, -y-1/2, z-1/2'

loop_
_atom_site_type_symbol
_atom_site_label
_atom_site_fract_x
_atom_site_fract_y
_atom_site_fract_z
_atom_site_U_iso_or_equiv
_atom_site_adp_type
_atom_site_calc_flag
_atom_site_refinement_flags
_atom_site_occupancy
_atom_site_disorder_assembly
_atom_site_disorder_group
P P1 0.30676(3) 0.73955(3) 0.60541(4) 0.01332(9) Uani d . 1 . .
O O1 0.37549(8) 0.77353(7) 0.52354(11) 0.0174(2) Uani d . 1 . .
O O2 0.27068(8) 0.81531(7) 0.70157(11) 0.0165(2) Uani d . 1 . .
N N1 0.34582(9) 0.66666(8) 0.73586(13) 0.0154(2) Uani d D 1 . .
H H1N 0.3574(14) 0.6865(13) 0.8256(12) 0.020(5) Uiso d D 1 . .
N N2 0.20970(9) 0.69923(9) 0.48821(13) 0.0164(2) Uani d D 1 . .
H H2N 0.2157(13) 0.6978(12) 0.3983(11) 0.014(4) Uiso d D 1 . .
C C1 0.37149(10) 0.57578(10) 0.71581(15) 0.0153(3) Uani d . 1 . .
C C2 0.38112(14) 0.51526(11) 0.83062(17) 0.0249(3) Uani d . 1 . .
H H2A 0.3725 0.5353 0.9192 0.030 Uiso calc R 1 . .
C C3 0.40352(14) 0.42486(12) 0.81343(19) 0.0269(4) Uani d . 1 . .
H H3A 0.4104 0.3853 0.8914 0.032 Uiso calc R 1 . .
C C4 0.41580(11) 0.39238(11) 0.68168(18) 0.0198(3) Uani d . 1 . .
C C5 0.40809(11) 0.45397(11) 0.56929(17) 0.0189(3) Uani d . 1 . .
H H5A 0.4170 0.4339 0.4809 0.023 Uiso calc R 1 . .
C C6 0.38729(11) 0.54520(10) 0.58541(16) 0.0173(3) Uani d . 1 . .
H H6A 0.3840 0.5854 0.5091 0.021 Uiso calc R 1 . .
C C7 0.43533(13) 0.29353(12) 0.6595(2) 0.0277(4) Uani d . 1 . .
H H7A 0.4415 0.2845 0.5623 0.042 Uiso calc R 1 . .
H H7B 0.3819 0.2578 0.6745 0.042 Uiso calc R 1 . .
H H7C 0.4950 0.2755 0.7276 0.042 Uiso calc R 1 . .
C C8 0.11965(11) 0.66800(10) 0.51075(16) 0.0163(3) Uani d . 1 . .
C C9 0.04290(12) 0.64951(11) 0.38934(16) 0.0209(3) Uani d . 1 . .
H H9A 0.0517 0.6582 0.2967 0.025 Uiso calc R 1 . .
C C10 -0.04647(12) 0.61819(12) 0.40582(18) 0.0227(3) Uani d . 1 . .
H H10A -0.0964 0.6052 0.3237 0.027 Uiso calc R 1 . .
C C11 -0.06289(11) 0.60580(11) 0.54274(18) 0.0201(3) Uani d . 1 . .
C C12 0.01388(12) 0.62506(12) 0.66285(17) 0.0222(3) Uani d . 1 . .
H H12A 0.0044 0.6177 0.7554 0.027 Uiso calc R 1 . .
C C13 0.10467(12) 0.65499(11) 0.64861(16) 0.0206(3) Uani d . 1 . .
H H13A 0.1552 0.6663 0.7309 0.025 Uiso calc R 1 . .
C C14 -0.16075(12) 0.57270(13) 0.5597(2) 0.0273(4) Uani d . 1 . .
H H14A -0.1587 0.5683 0.6610 0.041 Uiso calc R 1 . .
H H14B -0.1746 0.5142 0.5151 0.041 Uiso calc R 1 . .
H H14C -0.2112 0.6146 0.5136 0.041 Uiso calc R 1 . .
C C15 0.24805(11) 0.90316(10) 0.64444(15) 0.0160(3) Uani d . 1 . .
C C16 0.31733(11) 0.97067(10) 0.68618(16) 0.0173(3) Uani d . 1 . .
H H16A 0.3793 0.9576 0.7450 0.021 Uiso calc R 1 . .
C C17 0.29238(12) 1.05864(11) 0.63823(17) 0.0206(3) Uani d . 1 . .
H H17A 0.3381 1.1048 0.6667 0.025 Uiso calc R 1 . .
C C18 0.20005(12) 1.07898(11) 0.54811(17) 0.0227(3) Uani d . 1 . .
C C19 0.13342(12) 1.00877(12) 0.50624(18) 0.0249(3) Uani d . 1 . .
H H19A 0.0722 1.0210 0.4446 0.030 Uiso calc R 1 . .
C C20 0.15618(12) 0.92020(11) 0.55447(17) 0.0215(3) Uani d . 1 . .
H H20A 0.1107 0.8738 0.5268 0.026 Uiso calc R 1 . .
C C21 0.17365(16) 1.17477(13) 0.4986(2) 0.0355(4) Uani d . 1 . .
H H21A 0.1079 1.1762 0.4380 0.053 Uiso calc R 1 . .
H H21B 0.2182 1.1962 0.4446 0.053 Uiso calc R 1 . .
H H21C 0.1781 1.2129 0.5818 0.053 Uiso calc R 1 . .

loop_
_atom_site_aniso_label
_atom_site_aniso_U_11
_atom_site_aniso_U_22
_atom_site_aniso_U_33
_atom_site_aniso_U_12
_atom_site_aniso_U_13
_atom_site_aniso_U_23
P1 0.01640(17) 0.01403(17) 0.00997(15) -0.00111(13) 0.00415(12) 0.00019(13)
O1 0.0192(5) 0.0202(5) 0.0135(5) -0.0029(4) 0.0054(4) 0.0016(4)
O2 0.0236(5) 0.0143(5) 0.0129(4) 0.0008(4) 0.0068(4) 0.0008(4)
N1 0.0225(6) 0.0140(6) 0.0100(5) -0.0003(5) 0.0046(4) -0.0003(4)
N2 0.0165(6) 0.0222(6) 0.0108(5) -0.0028(5) 0.0041(4) -0.0006(5)
C1 0.0152(6) 0.0152(7) 0.0154(6) -0.0011(5) 0.0034(5) -0.0001(5)
C2 0.0386(9) 0.0204(8) 0.0178(7) 0.0034(7) 0.0111(6) 0.0029(6)
C3 0.0383(9) 0.0196(8) 0.0239(8) 0.0049(7) 0.0102(7) 0.0074(6)
C4 0.0139(6) 0.0170(7) 0.0272(8) 0.0010(5) 0.0026(6) -0.0011(6)
C5 0.0166(7) 0.0203(7) 0.0203(7) -0.0004(6) 0.0054(5) -0.0043(6)
C6 0.0196(7) 0.0174(7) 0.0157(6) -0.0011(6) 0.0061(5) 0.0005(5)
C7 0.0245(8) 0.0183(8) 0.0375(9) 0.0046(6) 0.0025(7) -0.0010(7)
C8 0.0170(7) 0.0156(7) 0.0166(6) -0.0004(5) 0.0049(5) -0.0004(5)
C9 0.0220(7) 0.0248(8) 0.0152(6) -0.0006(6) 0.0033(6) 0.0003(6)
C10 0.0181(7) 0.0253(8) 0.0224(7) -0.0016(6) 0.0010(6) -0.0010(6)
C11 0.0178(7) 0.0162(7) 0.0269(8) 0.0005(6) 0.0068(6) 0.0012(6)
C12 0.0234(7) 0.0255(8) 0.0202(7) -0.0026(6) 0.0100(6) 0.0015(6)
C13 0.0201(7) 0.0259(8) 0.0158(6) -0.0056(6) 0.0044(5) -0.0013(6)
C14 0.0192(7) 0.0265(9) 0.0369(9) -0.0019(6) 0.0084(7) 0.0020(7)
C15 0.0213(7) 0.0145(7) 0.0131(6) 0.0012(5) 0.0063(5) 0.0005(5)
C16 0.0187(7) 0.0181(7) 0.0151(6) 0.0017(6) 0.0039(5) 0.0000(5)
C17 0.0248(8) 0.0163(7) 0.0200(7) -0.0015(6) 0.0045(6) -0.0008(6)
C18 0.0270(8) 0.0186(7) 0.0212(7) 0.0046(6) 0.0035(6) 0.0016(6)
C19 0.0218(7) 0.0249(8) 0.0244(8) 0.0044(6) -0.0008(6) 0.0032(6)
C20 0.0206(7) 0.0212(8) 0.0209(7) -0.0025(6) 0.0019(6) 0.0004(6)
C21 0.0402(11) 0.0207(9) 0.0380(10) 0.0062(8) -0.0041(8) 0.0041(7)

loop_
_atom_type_symbol
_atom_type_description
_atom_type_scat_dispersion_real
_atom_type_scat_dispersion_imag
_atom_type_scat_source
C C 0.0033 0.0016 'International Tables Vol C Tables 4.2.6.8 and 6.1.1.4'
H H 0.0000 0.0000 'International Tables Vol C Tables 4.2.6.8 and 6.1.1.4'
N N 0.0061 0.0033 'International Tables Vol C Tables 4.2.6.8 and 6.1.1.4'
O O 0.0106 0.0060 'International Tables Vol C Tables 4.2.6.8 and 6.1.1.4'
P P 0.1023 0.0942 'International Tables Vol C Tables 4.2.6.8 and 6.1.1.4'

loop_
_geom_angle_atom_site_label_1
_geom_angle_atom_site_label_2
_geom_angle_atom_site_label_3
_geom_angle_site_symmetry_1
_geom_angle_site_symmetry_3
_geom_angle
_geom_angle_publ_flag
O1 P1 O2 . . 114.12(6) ?
O1 P1 N1 . . 119.08(7) ?
O2 P1 N1 . . 96.93(6) ?
O1 P1 N2 . . 108.07(6) ?
O2 P1 N2 . . 108.03(6) ?
N1 P1 N2 . . 109.90(7) ?
C15 O2 P1 . . 119.58(9) ?
C1 N1 P1 . . 124.90(10) ?
C1 N1 H1N . . 117.2(13) ?
P1 N1 H1N . . 117.6(13) ?
C8 N2 P1 . . 129.74(10) ?
C8 N2 H2N . . 116.7(12) ?
P1 N2 H2N . . 113.6(12) ?
C6 C1 C2 . . 119.10(14) ?
C6 C1 N1 . . 122.17(13) ?
C2 C1 N1 . . 118.73(13) ?
C3 C2 C1 . . 120.27(15) ?
C3 C2 H2A . . 119.9 ?
C1 C2 H2A . . 119.9 ?
C2 C3 C4 . . 121.32(15) ?
C2 C3 H3A . . 119.3 ?
C4 C3 H3A . . 119.3 ?
C5 C4 C3 . . 117.69(15) ?
C5 C4 C7 . . 120.50(15) ?
C3 C4 C7 . . 121.80(15) ?
C4 C5 C6 . . 121.72(14) ?
C4 C5 H5A . . 119.1 ?
C6 C5 H5A . . 119.1 ?
C1 C6 C5 . . 119.82(14) ?
C1 C6 H6A . . 120.1 ?
C5 C6 H6A . . 120.1 ?
C4 C7 H7A . . 109.5 ?
C4 C7 H7B . . 109.5 ?
H7A C7 H7B . . 109.5 ?
C4 C7 H7C . . 109.5 ?
H7A C7 H7C . . 109.5 ?
H7B C7 H7C . . 109.5 ?
C13 C8 C9 . . 118.80(14) ?
C13 C8 N2 . . 122.85(13) ?
C9 C8 N2 . . 118.35(13) ?
C10 C9 C8 . . 120.49(14) ?
C10 C9 H9A . . 119.8 ?
C8 C9 H9A . . 119.8 ?
C9 C10 C11 . . 121.37(15) ?
C9 C10 H10A . . 119.3 ?
C11 C10 H10A . . 119.3 ?
C12 C11 C10 . . 117.60(14) ?
C12 C11 C14 . . 121.38(15) ?
C10 C11 C14 . . 121.02(15) ?
C11 C12 C13 . . 121.89(14) ?
C11 C12 H12A . . 119.1 ?
C13 C12 H12A . . 119.1 ?
C12 C13 C8 . . 119.83(14) ?
C12 C13 H13A . . 120.1 ?
C8 C13 H13A . . 120.1 ?
C11 C14 H14A . . 109.5 ?
C11 C14 H14B . . 109.5 ?
H14A C14 H14B . . 109.5 ?
C11 C14 H14C . . 109.5 ?
H14A C14 H14C . . 109.5 ?
H14B C14 H14C . . 109.5 ?
C16 C15 C20 . . 121.99(14) ?
C16 C15 O2 . . 118.56(13) ?
C20 C15 O2 . . 119.37(13) ?
C15 C16 C17 . . 118.52(14) ?
C15 C16 H16A . . 120.7 ?
C17 C16 H16A . . 120.7 ?
C16 C17 C18 . . 121.35(15) ?
C16 C17 H17A . . 119.3 ?
C18 C17 H17A . . 119.3 ?
C19 C18 C17 . . 118.22(15) ?
C19 C18 C21 . . 121.04(15) ?
C17 C18 C21 . . 120.74(16) ?
C18 C19 C20 . . 121.53(15) ?
C18 C19 H19A . . 119.2 ?
C20 C19 H19A . . 119.2 ?
C15 C20 C19 . . 118.37(15) ?
C15 C20 H20A . . 120.8 ?
C19 C20 H20A . . 120.8 ?
C18 C21 H21A . . 109.5 ?
C18 C21 H21B . . 109.5 ?
H21A C21 H21B . . 109.5 ?
C18 C21 H21C . . 109.5 ?
H21A C21 H21C . . 109.5 ?
H21B C21 H21C . . 109.5 ?

loop_
_geom_bond_atom_site_label_1
_geom_bond_atom_site_label_2
_geom_bond_site_symmetry_2
_geom_bond_distance
_geom_bond_publ_flag
P1 O1 . 1.4765(11) ?
P1 O2 . 1.6072(11) ?
P1 N1 . 1.6297(13) ?
P1 N2 . 1.6424(13) ?
O2 C15 . 1.4114(17) ?
N1 C1 . 1.4153(19) ?
N1 H1N . 0.878(9) ?
N2 C8 . 1.4171(19) ?
N2 H2N . 0.881(9) ?
C1 C6 . 1.390(2) ?
C1 C2 . 1.391(2) ?
C2 C3 . 1.391(2) ?
C2 H2A . 0.9300 ?
C3 C4 . 1.393(2) ?
C3 H3A . 0.9300 ?
C4 C5 . 1.387(2) ?
C4 C7 . 1.510(2) ?
C5 C6 . 1.395(2) ?
C5 H5A . 0.9300 ?
C6 H6A . 0.9300 ?
C7 H7A . 0.9600 ?
C7 H7B . 0.9600 ?
C7 H7C . 0.9600 ?
C8 C13 . 1.394(2) ?
C8 C9 . 1.395(2) ?
C9 C10 . 1.388(2) ?
C9 H9A . 0.9300 ?
C10 C11 . 1.392(2) ?
C10 H10A . 0.9300 ?
C11 C12 . 1.390(2) ?
C11 C14 . 1.510(2) ?
C12 C13 . 1.393(2) ?
C12 H12A . 0.9300 ?
C13 H13A . 0.9300 ?
C14 H14A . 0.9600 ?
C14 H14B . 0.9600 ?
C14 H14C . 0.9600 ?
C15 C16 . 1.382(2) ?
C15 C20 . 1.383(2) ?
C16 C17 . 1.392(2) ?
C16 H16A . 0.9300 ?
C17 C18 . 1.398(2) ?
C17 H17A . 0.9300 ?
C18 C19 . 1.388(2) ?
C18 C21 . 1.507(2) ?
C19 C20 . 1.396(2) ?
C19 H19A . 0.9300 ?
C20 H20A . 0.9300 ?
C21 H21A . 0.9600 ?
C21 H21B . 0.9600 ?
C21 H21C . 0.9600 ?

loop_
_geom_hbond_atom_site_label_D
_geom_hbond_atom_site_label_H
_geom_hbond_atom_site_label_A
_geom_hbond_site_symmetry_A
_geom_hbond_distance_DH
_geom_hbond_distance_HA
_geom_hbond_distance_DA
_geom_hbond_angle_DHA
_geom_hbond_publ_flag
N1 H1N O1 4_576 0.878(9) 1.928(7) 2.805(2) 176(2) y
N2 H2N O2 4_575 0.881(9) 2.209(7) 3.068(2) 165(2) y

loop_
_geom_torsion_atom_site_label_1
_geom_torsion_atom_site_label_2
_geom_torsion_atom_site_label_3
_geom_torsion_atom_site_label_4
_geom_torsion_site_symmetry_1
_geom_torsion_site_symmetry_2
_geom_torsion_site_symmetry_3
_geom_torsion_site_symmetry_4
_geom_torsion
_geom_torsion_publ_flag
O1 P1 O2 C15 . . . . 40.60(12) ?
N1 P1 O2 C15 . . . . 166.81(11) ?
N2 P1 O2 C15 . . . . -79.60(11) ?
O1 P1 N1 C1 . . . . -69.46(14) ?
O2 P1 N1 C1 . . . . 167.95(12) ?
N2 P1 N1 C1 . . . . 55.89(14) ?
O1 P1 N2 C8 . . . . -172.64(13) ?
O2 P1 N2 C8 . . . . -48.71(15) ?
N1 P1 N2 C8 . . . . 55.93(15) ?
P1 N1 C1 C6 . . . . 15.1(2) ?
P1 N1 C1 C2 . . . . -164.86(13) ?
C6 C1 C2 C3 . . . . -1.8(3) ?
N1 C1 C2 C3 . . . . 178.16(16) ?
C1 C2 C3 C4 . . . . -0.7(3) ?
C2 C3 C4 C5 . . . . 2.1(3) ?
C2 C3 C4 C7 . . . . -177.02(17) ?
C3 C4 C5 C6 . . . . -1.0(2) ?
C7 C4 C5 C6 . . . . 178.12(15) ?
C2 C1 C6 C5 . . . . 2.9(2) ?
N1 C1 C6 C5 . . . . -177.10(14) ?
C4 C5 C6 C1 . . . . -1.5(2) ?
P1 N2 C8 C13 . . . . -9.5(2) ?
P1 N2 C8 C9 . . . . 170.57(12) ?
C13 C8 C9 C10 . . . . -0.4(2) ?
N2 C8 C9 C10 . . . . 179.56(15) ?
C8 C9 C10 C11 . . . . 1.1(3) ?
C9 C10 C11 C12 . . . . -0.6(2) ?
C9 C10 C11 C14 . . . . 179.31(16) ?
C10 C11 C12 C13 . . . . -0.5(2) ?
C14 C11 C12 C13 . . . . 179.52(16) ?
C11 C12 C13 C8 . . . . 1.2(3) ?
C9 C8 C13 C12 . . . . -0.7(2) ?
N2 C8 C13 C12 . . . . 179.30(15) ?
P1 O2 C15 C16 . . . . -99.59(14) ?
P1 O2 C15 C20 . . . . 83.48(16) ?
C20 C15 C16 C17 . . . . 1.4(2) ?
O2 C15 C16 C17 . . . . -175.40(13) ?
C15 C16 C17 C18 . . . . -0.9(2) ?
C16 C17 C18 C19 . . . . -0.5(2) ?
C16 C17 C18 C21 . . . . 179.21(16) ?
C17 C18 C19 C20 . . . . 1.4(3) ?
C21 C18 C19 C20 . . . . -178.31(17) ?
C16 C15 C20 C19 . . . . -0.6(2) ?
O2 C15 C20 C19 . . . . 176.23(14) ?
C18 C19 C20 C15 . . . . -0.9(3) ?

loop_
_cod_related_entry_id
_cod_related_entry_database
_cod_related_entry_code
1 ChemSpider 24742905
